data_7025187
loop_
_publ_author_name
'Valerio C\'ardenas, Cintya'
'Mu\~noz Hern\'andez, Miguel Angel'
'Gr\'evy, Jean-Michel'

_publ_section_title
;
 Reactivity of Zn(II), Mg(II) and Al(III) chlorides with a phosphinimine
 ligand: new tetrameric inverse crown ether structures.
;
_journal_issue 28
_journal_name_full 'Dalton transactions (Cambridge, England : 2003)'
_journal_page_first 6441
_journal_page_last 6448
_journal_paper_doi 10.1039/b925580j
_journal_volume 39
_journal_year 2010
_chemical_formula_sum 'C48 H74 Al2 Cl4 N2 O6 P2 Si2'
_chemical_formula_weight 1088.97
_chemical_name_systematic
;
?
;
_space_group_IT_number 2
_symmetry_cell_setting triclinic
_symmetry_space_group_name_Hall '-P 1'
_symmetry_space_group_name_H-M 'P -1'
_atom_sites_solution_hydrogens geom
_atom_sites_solution_primary direct
_atom_sites_solution_secondary difmap
_audit_creation_method SHELXL-97
_cell_angle_alpha 114.0080(10)
_cell_angle_beta 91.232(2)
_cell_angle_gamma 103.912(2)
_cell_formula_units_Z 1
_cell_length_a 9.3733(9)
_cell_length_b 11.8131(12)
_cell_length_c 14.4903(14)
_cell_measurement_temperature 100(2)
_cell_volume 1409.7(2)
_computing_cell_refinement 'Bruker SMART'
_computing_data_collection 'Bruker SMART'
_computing_data_reduction 'Bruker SHELXTL'
_computing_molecular_graphics 'Bruker SHELXTL'
_computing_publication_material 'Bruker SHELXTL'
_computing_structure_refinement 'SHELXL-97 (Sheldrick, 1997)'
_computing_structure_solution 'SHELXS-97 (Sheldrick, 1990)'
_diffrn_ambient_temperature 100(2)
_diffrn_measured_fraction_theta_full 0.994
_diffrn_measured_fraction_theta_max 0.994
_diffrn_measurement_device_type 'CCD area detector'
_diffrn_measurement_method 'phi and omega scans'
_diffrn_radiation_monochromator graphite
_diffrn_radiation_source 'fine-focus sealed tube'
_diffrn_radiation_type MoK\a
_diffrn_radiation_wavelength 0.71073
_diffrn_reflns_av_R_equivalents 0.0235
_diffrn_reflns_av_sigmaI/netI 0.0315
_diffrn_reflns_limit_h_max 11
_diffrn_reflns_limit_h_min -11
_diffrn_reflns_limit_k_max 13
_diffrn_reflns_limit_k_min -14
_diffrn_reflns_limit_l_max 17
_diffrn_reflns_limit_l_min -17
_diffrn_reflns_number 11567
_diffrn_reflns_theta_full 25.00
_diffrn_reflns_theta_max 25.00
_diffrn_reflns_theta_min 1.55
_exptl_absorpt_coefficient_mu 0.386
_exptl_absorpt_correction_T_max 0.9479
_exptl_absorpt_correction_T_min 0.9199
_exptl_absorpt_correction_type numerical
_exptl_crystal_colour colorless
_exptl_crystal_density_diffrn 1.283
_exptl_crystal_density_method 'not measured'
_exptl_crystal_description block
_exptl_crystal_F_000 576
_exptl_crystal_size_max 0.22
_exptl_crystal_size_mid 0.18
_exptl_crystal_size_min 0.14
_refine_diff_density_max 0.443
_refine_diff_density_min -0.239
_refine_diff_density_rms 0.063
_refine_ls_extinction_method none
_refine_ls_goodness_of_fit_ref 0.800
_refine_ls_hydrogen_treatment constr
_refine_ls_matrix_type full
_refine_ls_number_parameters 392
_refine_ls_number_reflns 4930
_refine_ls_number_restraints 220
_refine_ls_restrained_S_all 0.791
_refine_ls_R_factor_all 0.0525
_refine_ls_R_factor_gt 0.0478
_refine_ls_shift/su_max 0.047
_refine_ls_shift/su_mean 0.003
_refine_ls_structure_factor_coef Fsqd
_refine_ls_weighting_details 'calc w=1/[\s^2^(Fo^2^)+(0.1144P)^2^+1.8020P] where P=(Fo^2^+2Fc^2^)/3'
_refine_ls_weighting_scheme calc
_refine_ls_wR_factor_gt 0.1333
_refine_ls_wR_factor_ref 0.1390
_reflns_number_gt 4511
_reflns_number_total 4930
_reflns_threshold_expression >2sigma(I)
_cod_data_source_file b925580j.txt
_cod_data_source_block complex_7
_cod_depositor_comments
;
The following automatic conversions were performed:

'_symmetry_cell_setting' value 'Triclinic' changed to 'triclinic'
according to /home/saulius/struct/CIF-dictionaries/cif_core.dic
dictionary named 'cif_core.dic' version 2.4.2 from 2011-04-26.

Automatic conversion script
Id: cif_fix_values 1891 2012-01-12 08:04:46Z andrius 
;
_cod_original_sg_symbol_H-M P-1
_cod_database_code 7025187

loop_
_symmetry_equiv_pos_as_xyz
'x, y, z'
'-x, -y, -z'

loop_
_atom_site_label
_atom_site_type_symbol
_atom_site_fract_x
_atom_site_fract_y
_atom_site_fract_z
_atom_site_U_iso_or_equiv
_atom_site_adp_type
_atom_site_occupancy
_atom_site_symmetry_multiplicity
_atom_site_calc_flag
_atom_site_refinement_flags
_atom_site_disorder_assembly
_atom_site_disorder_group
Al1 Al 1.08818(8) 0.13231(7) 0.57551(5) 0.02490(19) Uani 1 1 d . . .
Cl1 Cl 1.15135(7) 0.24623(6) 0.48971(5) 0.03441(18) Uani 1 1 d . . .
Cl2 Cl 1.27865(7) 0.13281(7) 0.66361(5) 0.03706(19) Uani 1 1 d . . .
N1 N 1.0121(2) 0.25224(19) 0.68950(15) 0.0273(4) Uani 1 1 d . . .
O1 O 0.90068(18) 0.02367(16) 0.53576(13) 0.0282(4) Uani 1 1 d . . .
P1 P 0.83499(7) 0.21933(6) 0.67205(5) 0.02570(18) Uani 1 1 d . . .
Si1 Si 1.12365(8) 0.38520(7) 0.79604(5) 0.0343(2) Uani 1 1 d . . .
C1 C 0.7777(3) 0.0481(2) 0.5873(2) 0.0309(5) Uani 1 1 d . . .
H1A H 0.7535 -0.0040 0.6267 0.037 Uiso 1 1 calc R . .
H1B H 0.6897 0.0275 0.5384 0.037 Uiso 1 1 calc R . .
C2 C 0.7666(3) 0.3027(2) 0.60922(19) 0.0304(5) Uani 1 1 d . . .
C3 C 0.6167(3) 0.2707(3) 0.5742(2) 0.0390(6) Uani 1 1 d . . .
H3 H 0.5484 0.2039 0.5840 0.047 Uiso 1 1 calc R . .
C4 C 0.5668(3) 0.3356(4) 0.5254(3) 0.0517(8) Uani 1 1 d . . .
H4 H 0.4643 0.3136 0.5016 0.062 Uiso 1 1 calc R . .
C5 C 0.6656(4) 0.4323(4) 0.5111(3) 0.0527(8) Uani 1 1 d . . .
H5 H 0.6309 0.4770 0.4778 0.063 Uiso 1 1 calc R . .
C6 C 0.8147(3) 0.4644(3) 0.5451(3) 0.0466(8) Uani 1 1 d . . .
H6 H 0.8824 0.5313 0.5352 0.056 Uiso 1 1 calc R . .
C7 C 0.8656(3) 0.3993(3) 0.5936(2) 0.0354(6) Uani 1 1 d . . .
H7 H 0.9685 0.4207 0.6163 0.042 Uiso 1 1 calc R . .
C8 C 0.7450(3) 0.2377(3) 0.78315(19) 0.0346(6) Uani 1 1 d . . .
C9 C 0.7774(4) 0.1711(3) 0.8378(2) 0.0477(7) Uani 1 1 d . . .
H9 H 0.8427 0.1180 0.8148 0.057 Uiso 1 1 calc R . .
C10 C 0.7142(5) 0.1824(4) 0.9256(3) 0.0660(11) Uani 1 1 d . . .
H10 H 0.7375 0.1386 0.9637 0.079 Uiso 1 1 calc R . .
C11 C 0.6190(4) 0.2565(4) 0.9566(3) 0.0692(12) Uani 1 1 d . . .
H11 H 0.5750 0.2632 1.0165 0.083 Uiso 1 1 calc R . .
C12 C 0.5846(4) 0.3217(4) 0.9037(3) 0.0606(10) Uani 1 1 d . . .
H12 H 0.5170 0.3726 0.9268 0.073 Uiso 1 1 calc R . .
C13 C 0.6486(3) 0.3137(3) 0.8157(2) 0.0435(7) Uani 1 1 d . . .
H13 H 0.6262 0.3595 0.7790 0.052 Uiso 1 1 calc R . .
C14 C 1.2932(3) 0.4601(3) 0.7553(2) 0.0461(7) Uani 1 1 d . . .
H14A H 1.3547 0.4000 0.7319 0.069 Uiso 1 1 calc R . .
H14B H 1.3495 0.5394 0.8129 0.069 Uiso 1 1 calc R . .
H14C H 1.2649 0.4804 0.6995 0.069 Uiso 1 1 calc R . .
C15 C 1.1727(4) 0.3338(3) 0.8947(2) 0.0499(8) Uani 1 1 d . . .
H15A H 1.0824 0.3016 0.9194 0.075 Uiso 1 1 calc R . .
H15B H 1.2396 0.4073 0.9515 0.075 Uiso 1 1 calc R . .
H15C H 1.2222 0.2653 0.8651 0.075 Uiso 1 1 calc R . .
C16 C 1.0235(3) 0.5106(3) 0.8551(2) 0.0476(8) Uani 1 1 d . . .
H16A H 0.9836 0.5310 0.8025 0.071 Uiso 1 1 calc R . .
H16B H 1.0923 0.5885 0.9071 0.071 Uiso 1 1 calc R . .
H16C H 0.9418 0.4781 0.8868 0.071 Uiso 1 1 calc R . .
O2 O 0.755(2) 0.850(2) 0.7886(18) 0.265(10) Uani 0.619(13) 1 d PDU A 1
C17 C 0.673(3) 0.7243(19) 0.7740(16) 0.191(12) Uani 0.619(13) 1 d PDU A 1
H17A H 0.5656 0.7192 0.7748 0.229 Uiso 0.619(13) 1 calc PR A 1
H17B H 0.6856 0.6593 0.7076 0.229 Uiso 0.619(13) 1 calc PR A 1
C18 C 0.7268(17) 0.7009(18) 0.8547(19) 0.165(11) Uani 0.619(13) 1 d PDU A 1
H18A H 0.7709 0.6275 0.8277 0.198 Uiso 0.619(13) 1 calc PR A 1
H18B H 0.6454 0.6806 0.8927 0.198 Uiso 0.619(13) 1 calc PR A 1
C19 C 0.836(3) 0.8151(18) 0.9193(10) 0.145(8) Uani 0.619(13) 1 d PDU A 1
H19A H 0.8005 0.8555 0.9857 0.174 Uiso 0.619(13) 1 calc PR A 1
H19B H 0.9282 0.7939 0.9318 0.174 Uiso 0.619(13) 1 calc PR A 1
C20 C 0.865(2) 0.9025(18) 0.8739(16) 0.115(7) Uani 0.619(13) 1 d PDU A 1
H20A H 0.8596 0.9888 0.9223 0.137 Uiso 0.619(13) 1 calc PR A 1
H20B H 0.9653 0.9104 0.8522 0.137 Uiso 0.619(13) 1 calc PR A 1
O2A O 0.804(3) 0.8988(14) 0.8733(11) 0.109(7) Uani 0.381(13) 1 d PDU A 2
C17A C 0.7612(19) 0.8030(16) 0.7708(8) 0.081(5) Uani 0.381(13) 1 d PDU A 2
H17C H 0.8502 0.7901 0.7368 0.097 Uiso 0.381(13) 1 calc PR A 2
H17D H 0.6989 0.8301 0.7321 0.097 Uiso 0.381(13) 1 calc PR A 2
C18A C 0.679(3) 0.6858(18) 0.7743(10) 0.094(6) Uani 0.381(13) 1 d PDU A 2
H18C H 0.5760 0.6599 0.7408 0.113 Uiso 0.381(13) 1 calc PR A 2
H18D H 0.7258 0.6158 0.7384 0.113 Uiso 0.381(13) 1 calc PR A 2
C19A C 0.680(2) 0.709(2) 0.8792(12) 0.107(8) Uani 0.381(13) 1 d PDU A 2
H19C H 0.5792 0.7085 0.8990 0.129 Uiso 0.381(13) 1 calc PR A 2
H19D H 0.7118 0.6418 0.8914 0.129 Uiso 0.381(13) 1 calc PR A 2
C20A C 0.781(5) 0.832(2) 0.9368(14) 0.22(2) Uani 0.381(13) 1 d PDU A 2
H20C H 0.7399 0.8811 0.9983 0.259 Uiso 0.381(13) 1 calc PR A 2
H20D H 0.8763 0.8223 0.9586 0.259 Uiso 0.381(13) 1 calc PR A 2
O3 O 0.7183(10) 0.2046(5) 1.1619(5) 0.084(2) Uani 0.619(13) 1 d PDU A 1
C21 C 0.630(2) 0.0778(14) 1.1361(12) 0.099(7) Uani 0.619(13) 1 d PDU A 1
H21A H 0.6711 0.0138 1.0835 0.119 Uiso 0.619(13) 1 calc PR A 1
H21B H 0.5269 0.0665 1.1105 0.119 Uiso 0.619(13) 1 calc PR A 1
C22 C 0.638(2) 0.0652(19) 1.2295(14) 0.256(16) Uani 0.619(13) 1 d PDU A 1
H22A H 0.6295 -0.0256 1.2159 0.307 Uiso 0.619(13) 1 calc PR A 1
H22B H 0.5561 0.0915 1.2670 0.307 Uiso 0.619(13) 1 calc PR A 1
C23 C 0.7774(10) 0.1459(8) 1.2881(7) 0.070(3) Uani 0.619(13) 1 d PDU A 1
H23A H 0.8550 0.0994 1.2724 0.084 Uiso 0.619(13) 1 calc PR A 1
H23B H 0.7705 0.1786 1.3620 0.084 Uiso 0.619(13) 1 calc PR A 1
C24 C 0.8076(11) 0.2488(6) 1.2563(6) 0.079(3) Uani 0.619(13) 1 d PDU A 1
H24A H 0.7838 0.3254 1.3078 0.095 Uiso 0.619(13) 1 calc PR A 1
H24B H 0.9138 0.2730 1.2485 0.095 Uiso 0.619(13) 1 calc PR A 1
O3A O 0.760(3) 0.138(4) 1.1397(16) 0.221(13) Uani 0.381(13) 1 d PDU A 2
C21A C 0.611(2) 0.101(3) 1.1550(14) 0.086(9) Uani 0.381(13) 1 d PDU A 2
H21C H 0.5550 0.0210 1.0961 0.103 Uiso 0.381(13) 1 calc PR A 2
H21D H 0.5621 0.1697 1.1634 0.103 Uiso 0.381(13) 1 calc PR A 2
C22A C 0.6137(12) 0.0803(18) 1.2451(10) 0.066(5) Uani 0.381(13) 1 d PDU A 2
H22C H 0.5273 0.0988 1.2807 0.079 Uiso 0.381(13) 1 calc PR A 2
H22D H 0.6137 -0.0096 1.2291 0.079 Uiso 0.381(13) 1 calc PR A 2
C23A C 0.748(2) 0.168(3) 1.3053(13) 0.22(2) Uani 0.381(13) 1 d PDU A 2
H23C H 0.7325 0.2531 1.3481 0.263 Uiso 0.381(13) 1 calc PR A 2
H23D H 0.7880 0.1353 1.3503 0.263 Uiso 0.381(13) 1 calc PR A 2
C24A C 0.8470(19) 0.179(5) 1.234(2) 0.29(3) Uani 0.381(13) 1 d PDU A 2
H24C H 0.9075 0.2688 1.2580 0.352 Uiso 0.381(13) 1 calc PR A 2
H24D H 0.9145 0.1236 1.2275 0.352 Uiso 0.381(13) 1 calc PR A 2

loop_
_atom_site_aniso_label
_atom_site_aniso_U_11
_atom_site_aniso_U_22
_atom_site_aniso_U_33
_atom_site_aniso_U_23
_atom_site_aniso_U_13
_atom_site_aniso_U_12
Al1 0.0234(4) 0.0194(4) 0.0286(4) 0.0083(3) 0.0016(3) 0.0036(3)
Cl1 0.0369(4) 0.0304(3) 0.0426(4) 0.0213(3) 0.0109(3) 0.0101(3)
Cl2 0.0324(3) 0.0398(4) 0.0368(4) 0.0133(3) -0.0024(3) 0.0120(3)
N1 0.0255(10) 0.0221(10) 0.0300(11) 0.0084(9) 0.0032(8) 0.0041(8)
O1 0.0234(8) 0.0210(8) 0.0336(9) 0.0062(7) 0.0056(7) 0.0038(7)
P1 0.0250(3) 0.0206(3) 0.0275(3) 0.0079(3) 0.0048(2) 0.0033(2)
Si1 0.0291(4) 0.0280(4) 0.0324(4) 0.0033(3) 0.0013(3) 0.0014(3)
C1 0.0248(12) 0.0238(12) 0.0372(14) 0.0076(11) 0.0077(10) 0.0037(10)
C2 0.0281(13) 0.0298(13) 0.0344(13) 0.0126(11) 0.0089(10) 0.0114(10)
C3 0.0290(13) 0.0434(16) 0.0509(17) 0.0258(14) 0.0131(12) 0.0100(12)
C4 0.0315(15) 0.068(2) 0.073(2) 0.0425(19) 0.0126(14) 0.0230(15)
C5 0.0448(17) 0.068(2) 0.079(2) 0.052(2) 0.0243(16) 0.0354(16)
C6 0.0422(16) 0.0438(17) 0.075(2) 0.0393(17) 0.0260(15) 0.0218(14)
C7 0.0314(13) 0.0322(14) 0.0475(15) 0.0189(12) 0.0132(11) 0.0132(11)
C8 0.0307(13) 0.0317(14) 0.0293(13) 0.0075(11) 0.0061(10) -0.0032(11)
C9 0.0512(18) 0.0466(18) 0.0383(15) 0.0204(14) 0.0033(13) -0.0034(14)
C10 0.074(2) 0.066(2) 0.0376(17) 0.0222(17) 0.0010(17) -0.018(2)
C11 0.059(2) 0.078(3) 0.0307(16) 0.0066(18) 0.0108(15) -0.022(2)
C12 0.0396(17) 0.064(2) 0.0418(18) -0.0043(17) 0.0110(14) -0.0014(15)
C13 0.0337(14) 0.0444(17) 0.0342(14) 0.0037(13) 0.0071(11) 0.0019(12)
C14 0.0342(15) 0.0301(15) 0.0529(18) 0.0036(13) 0.0050(13) -0.0029(12)
C15 0.0438(17) 0.058(2) 0.0344(15) 0.0100(14) -0.0026(12) 0.0089(15)
C16 0.0403(16) 0.0333(15) 0.0471(17) -0.0015(13) 0.0060(13) 0.0046(13)
O2 0.28(2) 0.26(2) 0.31(2) 0.209(19) -0.044(16) 0.025(15)
C17 0.26(3) 0.110(15) 0.177(19) 0.033(12) 0.034(18) 0.048(17)
C18 0.125(11) 0.195(18) 0.32(3) 0.21(2) 0.114(16) 0.111(12)
C19 0.29(2) 0.126(12) 0.064(7) 0.045(8) 0.012(10) 0.123(15)
C20 0.123(12) 0.099(10) 0.115(11) 0.029(8) 0.006(8) 0.049(9)
O2A 0.166(19) 0.061(7) 0.090(9) 0.023(6) -0.025(11) 0.035(9)
C17A 0.092(10) 0.120(14) 0.039(6) 0.052(7) 0.019(6) 0.011(8)
C18A 0.156(18) 0.071(11) 0.058(8) 0.035(7) 0.036(9) 0.020(10)
C19A 0.140(18) 0.158(19) 0.073(10) 0.080(12) 0.062(11) 0.067(15)
C20A 0.40(6) 0.15(3) 0.095(17) 0.033(17) 0.09(3) 0.10(4)
O3 0.139(6) 0.052(3) 0.057(3) 0.034(2) -0.004(3) -0.001(3)
C21 0.130(13) 0.076(8) 0.068(6) 0.033(6) -0.011(7) -0.017(8)
C22 0.22(2) 0.22(2) 0.35(3) 0.24(2) -0.149(19) -0.118(16)
C23 0.072(5) 0.065(5) 0.075(6) 0.045(5) -0.021(4) -0.001(4)
C24 0.099(7) 0.052(4) 0.079(5) 0.037(4) -0.006(4) -0.007(4)
O3A 0.25(3) 0.29(3) 0.132(15) 0.15(2) 0.047(16) 0.01(2)
C21A 0.096(14) 0.094(17) 0.068(12) 0.031(10) -0.003(9) 0.035(13)
C22A 0.045(6) 0.115(13) 0.058(7) 0.054(8) 0.004(6) 0.028(8)
C23A 0.40(5) 0.107(18) 0.103(16) -0.003(13) 0.13(3) 0.06(2)
C24A 0.052(11) 0.61(7) 0.28(4) 0.30(5) -0.013(16) 0.00(3)

loop_
_atom_type_symbol
_atom_type_description
_atom_type_scat_dispersion_real
_atom_type_scat_dispersion_imag
_atom_type_scat_source
C C 0.0033 0.0016 'International Tables Vol C Tables 4.2.6.8 and 6.1.1.4'
H H 0.0000 0.0000 'International Tables Vol C Tables 4.2.6.8 and 6.1.1.4'
N N 0.0061 0.0033 'International Tables Vol C Tables 4.2.6.8 and 6.1.1.4'
O O 0.0106 0.0060 'International Tables Vol C Tables 4.2.6.8 and 6.1.1.4'
Al Al 0.0645 0.0514 'International Tables Vol C Tables 4.2.6.8 and 6.1.1.4'
Si Si 0.0817 0.0704 'International Tables Vol C Tables 4.2.6.8 and 6.1.1.4'
P P 0.1023 0.0942 'International Tables Vol C Tables 4.2.6.8 and 6.1.1.4'
Cl Cl 0.1484 0.1585 'International Tables Vol C Tables 4.2.6.8 and 6.1.1.4'

loop_
_geom_angle_atom_site_label_1
_geom_angle_atom_site_label_2
_geom_angle_atom_site_label_3
_geom_angle
_geom_angle_site_symmetry_1
_geom_angle_site_symmetry_3
O1 Al1 O1 72.92(8) . 2_756
O1 Al1 N1 88.25(8) . .
O1 Al1 N1 160.34(9) 2_756 .
O1 Al1 Cl2 130.77(7) . .
O1 Al1 Cl2 90.99(6) 2_756 .
N1 Al1 Cl2 97.35(7) . .
O1 Al1 Cl1 114.95(7) . .
O1 Al1 Cl1 92.90(6) 2_756 .
N1 Al1 Cl1 100.35(7) . .
Cl2 Al1 Cl1 112.00(4) . .
P1 N1 Si1 123.18(12) . .
P1 N1 Al1 111.91(11) . .
Si1 N1 Al1 124.85(11) . .
C1 O1 Al1 124.57(15) . .
C1 O1 Al1 127.95(14) . 2_756
Al1 O1 Al1 107.08(8) . 2_756
N1 P1 C8 115.74(12) . .
N1 P1 C2 113.96(12) . .
C8 P1 C2 108.82(13) . .
N1 P1 C1 103.51(11) . .
C8 P1 C1 106.30(12) . .
C2 P1 C1 107.83(12) . .
N1 Si1 C15 110.28(13) . .
N1 Si1 C14 109.60(12) . .
C15 Si1 C14 110.76(15) . .
N1 Si1 C16 111.07(12) . .
C15 Si1 C16 107.47(16) . .
C14 Si1 C16 107.61(14) . .
O1 C1 P1 105.08(15) . .
O1 C1 H1A 110.7 . .
P1 C1 H1A 110.7 . .
O1 C1 H1B 110.7 . .
P1 C1 H1B 110.7 . .
H1A C1 H1B 108.8 . .
C7 C2 C3 119.5(2) . .
C7 C2 P1 119.3(2) . .
C3 C2 P1 121.2(2) . .
C4 C3 C2 120.1(3) . .
C4 C3 H3 119.9 . .
C2 C3 H3 119.9 . .
C5 C4 C3 120.1(3) . .
C5 C4 H4 120.0 . .
C3 C4 H4 120.0 . .
C4 C5 C6 120.3(3) . .
C4 C5 H5 119.9 . .
C6 C5 H5 119.9 . .
C5 C6 C7 120.0(3) . .
C5 C6 H6 120.0 . .
C7 C6 H6 120.0 . .
C6 C7 C2 120.0(3) . .
C6 C7 H7 120.0 . .
C2 C7 H7 120.0 . .
C13 C8 C9 120.2(3) . .
C13 C8 P1 123.2(2) . .
C9 C8 P1 116.6(2) . .
C10 C9 C8 120.0(4) . .
C10 C9 H9 120.0 . .
C8 C9 H9 120.0 . .
C11 C10 C9 119.5(4) . .
C11 C10 H10 120.2 . .
C9 C10 H10 120.2 . .
C10 C11 C12 121.5(3) . .
C10 C11 H11 119.3 . .
C12 C11 H11 119.3 . .
C11 C12 C13 120.2(4) . .
C11 C12 H12 119.9 . .
C13 C12 H12 119.9 . .
C8 C13 C12 118.6(3) . .
C8 C13 H13 120.7 . .
C12 C13 H13 120.7 . .
Si1 C14 H14A 109.5 . .
Si1 C14 H14B 109.5 . .
H14A C14 H14B 109.5 . .
Si1 C14 H14C 109.5 . .
H14A C14 H14C 109.5 . .
H14B C14 H14C 109.5 . .
Si1 C15 H15A 109.5 . .
Si1 C15 H15B 109.5 . .
H15A C15 H15B 109.5 . .
Si1 C15 H15C 109.5 . .
H15A C15 H15C 109.5 . .
H15B C15 H15C 109.5 . .
Si1 C16 H16A 109.5 . .
Si1 C16 H16B 109.5 . .
H16A C16 H16B 109.5 . .
Si1 C16 H16C 109.5 . .
H16A C16 H16C 109.5 . .
H16B C16 H16C 109.5 . .
C20 O2 C17 109.4(11) . .
C18 C17 O2 107.4(10) . .
C18 C17 H17A 110.2 . .
O2 C17 H17A 110.2 . .
C18 C17 H17B 110.2 . .
O2 C17 H17B 110.2 . .
H17A C17 H17B 108.5 . .
C17 C18 C19 106.6(10) . .
C17 C18 H18A 110.4 . .
C19 C18 H18A 110.4 . .
C17 C18 H18B 110.4 . .
C19 C18 H18B 110.4 . .
H18A C18 H18B 108.6 . .
C20 C19 C18 110.2(10) . .
C20 C19 H19A 109.6 . .
C18 C19 H19A 109.6 . .
C20 C19 H19B 109.6 . .
C18 C19 H19B 109.6 . .
H19A C19 H19B 108.1 . .
O2 C20 C19 105.4(10) . .
O2 C20 H20A 110.7 . .
C19 C20 H20A 110.6 . .
O2 C20 H20B 110.7 . .
C19 C20 H20B 110.7 . .
H20A C20 H20B 108.8 . .
C20A O2A C17A 106.5(10) . .
O2A C17A C18A 107.6(9) . .
O2A C17A H17C 110.2 . .
C18A C17A H17C 110.2 . .
O2A C17A H17D 110.2 . .
C18A C17A H17D 110.2 . .
H17C C17A H17D 108.5 . .
C19A C18A C17A 107.6(10) . .
C19A C18A H18C 110.2 . .
C17A C18A H18C 110.2 . .
C19A C18A H18D 110.2 . .
C17A C18A H18D 110.2 . .
H18C C18A H18D 108.5 . .
C20A C19A C18A 106.7(11) . .
C20A C19A H19C 110.4 . .
C18A C19A H19C 110.4 . .
C20A C19A H19D 110.4 . .
C18A C19A H19D 110.4 . .
H19C C19A H19D 108.6 . .
O2A C20A C19A 107.7(13) . .
O2A C20A H20C 110.2 . .
C19A C20A H20C 110.2 . .
O2A C20A H20D 110.1 . .
C19A C20A H20D 110.1 . .
H20C C20A H20D 108.5 . .
C21 O3 C24 108.4(6) . .
O3 C21 C22 103.8(8) . .
O3 C21 H21A 111.0 . .
C22 C21 H21A 111.0 . .
O3 C21 H21B 111.0 . .
C22 C21 H21B 111.0 . .
H21A C21 H21B 109.0 . .
C21 C22 C23 107.7(9) . .
C21 C22 H22A 110.1 . .
C23 C22 H22A 110.1 . .
C21 C22 H22B 110.2 . .
C23 C22 H22B 110.2 . .
H22A C22 H22B 108.5 . .
C22 C23 C24 102.9(7) . .
C22 C23 H23A 111.2 . .
C24 C23 H23A 111.2 . .
C22 C23 H23B 111.2 . .
C24 C23 H23B 111.2 . .
H23A C23 H23B 109.1 . .
O3 C24 C23 107.7(5) . .
O3 C24 H24A 110.2 . .
C23 C24 H24A 110.2 . .
O3 C24 H24B 110.2 . .
C23 C24 H24B 110.2 . .
H24A C24 H24B 108.5 . .
C24A O3A C21A 106.2(10) . .
O3A C21A C22A 106.4(10) . .
O3A C21A H21C 110.5 . .
C22A C21A H21C 110.4 . .
O3A C21A H21D 110.4 . .
C22A C21A H21D 110.5 . .
H21C C21A H21D 108.6 . .
C23A C22A C21A 104.0(12) . .
C23A C22A H22C 110.9 . .
C21A C22A H22C 111.0 . .
C23A C22A H22D 111.0 . .
C21A C22A H22D 111.0 . .
H22C C22A H22D 109.0 . .
C24A C23A C22A 105.3(12) . .
C24A C23A H23C 110.7 . .
C22A C23A H23C 110.7 . .
C24A C23A H23D 110.7 . .
C22A C23A H23D 110.7 . .
H23C C23A H23D 108.8 . .
O3A C24A C23A 107.6(11) . .
O3A C24A H24C 110.2 . .
C23A C24A H24C 110.2 . .
O3A C24A H24D 110.2 . .
C23A C24A H24D 110.2 . .
H24C C24A H24D 108.5 . .

loop_
_geom_bond_atom_site_label_1
_geom_bond_atom_site_label_2
_geom_bond_distance
_geom_bond_site_symmetry_2
Al1 O1 1.8269(17) .
Al1 O1 1.9205(18) 2_756
Al1 N1 1.969(2) .
Al1 Cl2 2.1698(9) .
Al1 Cl1 2.1720(9) .
N1 P1 1.601(2) .
N1 Si1 1.764(2) .
O1 C1 1.411(3) .
O1 Al1 1.9205(18) 2_756
P1 C8 1.792(3) .
P1 C2 1.794(3) .
P1 C1 1.821(3) .
Si1 C15 1.853(3) .
Si1 C14 1.856(3) .
Si1 C16 1.865(3) .
C1 H1A 0.9900 .
C1 H1B 0.9900 .
C2 C7 1.387(4) .
C2 C3 1.390(4) .
C3 C4 1.382(4) .
C3 H3 0.9500 .
C4 C5 1.376(5) .
C4 H4 0.9500 .
C5 C6 1.379(5) .
C5 H5 0.9500 .
C6 C7 1.385(4) .
C6 H6 0.9500 .
C7 H7 0.9500 .
C8 C13 1.382(4) .
C8 C9 1.397(4) .
C9 C10 1.384(5) .
C9 H9 0.9500 .
C10 C11 1.356(6) .
C10 H10 0.9500 .
C11 C12 1.371(6) .
C11 H11 0.9500 .
C12 C13 1.399(4) .
C12 H12 0.9500 .
C13 H13 0.9500 .
C14 H14A 0.9800 .
C14 H14B 0.9800 .
C14 H14C 0.9800 .
C15 H15A 0.9800 .
C15 H15B 0.9800 .
C15 H15C 0.9800 .
C16 H16A 0.9800 .
C16 H16B 0.9800 .
C16 H16C 0.9800 .
O2 C20 1.413(8) .
O2 C17 1.426(8) .
C17 C18 1.417(8) .
C17 H17A 0.9900 .
C17 H17B 0.9900 .
C18 C19 1.417(8) .
C18 H18A 0.9900 .
C18 H18B 0.9900 .
C19 C20 1.414(8) .
C19 H19A 0.9900 .
C19 H19B 0.9900 .
C20 H20A 0.9900 .
C20 H20B 0.9900 .
O2A C20A 1.423(9) .
O2A C17A 1.427(8) .
C17A C18A 1.434(9) .
C17A H17C 0.9900 .
C17A H17D 0.9900 .
C18A C19A 1.430(8) .
C18A H18C 0.9900 .
C18A H18D 0.9900 .
C19A C20A 1.424(9) .
C19A H19C 0.9900 .
C19A H19D 0.9900 .
C20A H20C 0.9900 .
C20A H20D 0.9900 .
O3 C21 1.414(8) .
O3 C24 1.416(6) .
C21 C22 1.422(8) .
C21 H21A 0.9900 .
C21 H21B 0.9900 .
C22 C23 1.424(7) .
C22 H22A 0.9900 .
C22 H22B 0.9900 .
C23 C24 1.436(7) .
C23 H23A 0.9900 .
C23 H23B 0.9900 .
C24 H24A 0.9900 .
C24 H24B 0.9900 .
O3A C24A 1.416(9) .
O3A C21A 1.416(9) .
C21A C22A 1.424(9) .
C21A H21C 0.9900 .
C21A H21D 0.9900 .
C22A C23A 1.420(9) .
C22A H22C 0.9900 .
C22A H22D 0.9900 .
C23A C24A 1.420(9) .
C23A H23C 0.9900 .
C23A H23D 0.9900 .
C24A H24C 0.9900 .
C24A H24D 0.9900 .

loop_
_geom_torsion_atom_site_label_1
_geom_torsion_atom_site_label_2
_geom_torsion_atom_site_label_3
_geom_torsion_atom_site_label_4
_geom_torsion
_geom_torsion_site_symmetry_1
_geom_torsion_site_symmetry_4
O1 Al1 N1 P1 -16.61(12) . .
O1 Al1 N1 P1 -33.1(3) 2_756 .
Cl2 Al1 N1 P1 -147.52(10) . .
Cl1 Al1 N1 P1 98.44(11) . .
O1 Al1 N1 Si1 166.18(14) . .
O1 Al1 N1 Si1 149.6(2) 2_756 .
Cl2 Al1 N1 Si1 35.27(14) . .
Cl1 Al1 N1 Si1 -78.77(13) . .
O1 Al1 O1 C1 173.2(2) 2_756 .
N1 Al1 O1 C1 -1.0(2) . .
Cl2 Al1 O1 C1 97.17(19) . .
Cl1 Al1 O1 C1 -101.63(19) . .
O1 Al1 O1 Al1 0.0 2_756 2_756
N1 Al1 O1 Al1 -174.25(10) . 2_756
Cl2 Al1 O1 Al1 -76.05(10) . 2_756
Cl1 Al1 O1 Al1 85.15(9) . 2_756
Si1 N1 P1 C8 -41.43(19) . .
Al1 N1 P1 C8 141.30(13) . .
Si1 N1 P1 C2 85.88(17) . .
Al1 N1 P1 C2 -91.38(14) . .
Si1 N1 P1 C1 -157.29(15) . .
Al1 N1 P1 C1 25.44(15) . .
P1 N1 Si1 C15 97.61(18) . .
Al1 N1 Si1 C15 -85.48(17) . .
P1 N1 Si1 C14 -140.20(17) . .
Al1 N1 Si1 C14 36.70(19) . .
P1 N1 Si1 C16 -21.4(2) . .
Al1 N1 Si1 C16 155.48(16) . .
Al1 O1 C1 P1 15.5(2) . .
Al1 O1 C1 P1 -172.72(11) 2_756 .
N1 P1 C1 O1 -24.80(19) . .
C8 P1 C1 O1 -147.19(17) . .
C2 P1 C1 O1 96.26(18) . .
N1 P1 C2 C7 -8.8(3) . .
C8 P1 C2 C7 122.0(2) . .
C1 P1 C2 C7 -123.1(2) . .
N1 P1 C2 C3 170.0(2) . .
C8 P1 C2 C3 -59.2(2) . .
C1 P1 C2 C3 55.7(2) . .
C7 C2 C3 C4 -0.7(4) . .
P1 C2 C3 C4 -179.5(2) . .
C2 C3 C4 C5 0.0(5) . .
C3 C4 C5 C6 0.3(5) . .
C4 C5 C6 C7 0.1(5) . .
C5 C6 C7 C2 -0.8(5) . .
C3 C2 C7 C6 1.1(4) . .
P1 C2 C7 C6 179.9(2) . .
N1 P1 C8 C13 125.1(2) . .
C2 P1 C8 C13 -4.7(3) . .
C1 P1 C8 C13 -120.6(2) . .
N1 P1 C8 C9 -54.5(2) . .
C2 P1 C8 C9 175.6(2) . .
C1 P1 C8 C9 59.8(2) . .
C13 C8 C9 C10 -0.9(4) . .
P1 C8 C9 C10 178.8(2) . .
C8 C9 C10 C11 1.3(5) . .
C9 C10 C11 C12 -0.7(5) . .
C10 C11 C12 C13 -0.4(5) . .
C9 C8 C13 C12 -0.2(4) . .
P1 C8 C13 C12 -179.8(2) . .
C11 C12 C13 C8 0.8(4) . .
C20 O2 C17 C18 3(3) . .
O2 C17 C18 C19 3(3) . .
C17 C18 C19 C20 -8(3) . .
C17 O2 C20 C19 -8(3) . .
C18 C19 C20 O2 10(3) . .
C20A O2A C17A C18A 14(3) . .
O2A C17A C18A C19A -3(3) . .
C17A C18A C19A C20A -9(3) . .
C17A O2A C20A C19A -20(4) . .
C18A C19A C20A O2A 18(4) . .
C24 O3 C21 C22 17(2) . .
O3 C21 C22 C23 -30(2) . .
C21 C22 C23 C24 30(2) . .
C21 O3 C24 C23 1.6(15) . .
C22 C23 C24 O3 -19.2(16) . .
C24A O3A C21A C22A -19(4) . .
O3A C21A C22A C23A 31(3) . .
C21A C22A C23A C24A -32(4) . .
C21A O3A C24A C23A -1(5) . .
C22A C23A C24A O3A 21(5) . .
